data_1515016
loop_
_publ_author_name
'Raatikainen, Kari'
'Rissanen, Kari'

_publ_section_title
;
 Breathing molecular crystals: halogen- and hydrogen-bonded porous
 molecular crystals with solvent induced adaptation of the nanosized
 channels
;
_journal_issue 4
_journal_name_full 'Chemical Science'
_journal_page_first 1235
_journal_paper_doi 10.1039/c2sc00997h
_journal_volume 3
_journal_year 2012
_chemical_compound_source 'synthesis as described'
_chemical_formula_moiety '2(C Cl4), 4(C4 H4 I N O2), C6 H12 N4'
_chemical_formula_sum 'C24 H28 Cl8 I4 N8 O8'
_chemical_formula_weight 1347.74
_chemical_name_systematic
;
?
;
_space_group_IT_number 137
_symmetry_cell_setting tetragonal
_symmetry_Int_Tables_number 137
_symmetry_space_group_name_Hall '-P 4ac 2a'
_symmetry_space_group_name_H-M 'P 42/n m c :2'
_atom_sites_solution_hydrogens geom
_atom_sites_solution_primary direct
_atom_sites_solution_secondary difmap
_audit_creation_date 2010-10-18T16:05:43-00:00
_audit_creation_method 'WinGX routine CIF_UPDATE'
_cell_angle_alpha 90
_cell_angle_beta 90
_cell_angle_gamma 90
_cell_formula_units_Z 2
_cell_length_a 18.1726(3)
_cell_length_b 18.1726(3)
_cell_length_c 7.0372(2)
_cell_measurement_reflns_used 20549
_cell_measurement_temperature 123(2)
_cell_measurement_theta_max 28.7
_cell_measurement_theta_min 0.407
_cell_measurement_wavelength 0.71073
_cell_volume 2323.99(9)
_computing_cell_refinement 'HKL Scalepack (Otwinowski & Minor 1997)'
_computing_data_collection 'Collect (Bruker AXS BV, 1997-2004)'
_computing_data_reduction 'HKL Denzo and Scalepack (Otwinowski & Minor 1997)'
_computing_molecular_graphics 'Ortep-3 for Windows (Farrugia, 1997)'
_computing_publication_material 'WinGX publication routines (Farrugia, 1999)'
_computing_structure_refinement 'SHELXL-97 (Sheldrick, 2008)'
_diffrn_ambient_temperature 123(2)
_diffrn_detector 'CCD plate'
_diffrn_detector_area_resol_mean 9
_diffrn_measured_fraction_theta_full 0.994
_diffrn_measured_fraction_theta_max 0.994
_diffrn_measurement_device '95mm CCD camera on \k-goniostat'
_diffrn_measurement_device_type KappaCCD
_diffrn_measurement_method 'CCD rotation images, thick slices'
_diffrn_orient_matrix_type 'by Bruker AXS Collect from scalepack cell'
_diffrn_orient_matrix_UB_11 -0.47845E-1
_diffrn_orient_matrix_UB_12 0.68719E-2
_diffrn_orient_matrix_UB_13 -0.679169E-1
_diffrn_orient_matrix_UB_21 -0.267305E-1
_diffrn_orient_matrix_UB_22 -0.215701E-1
_diffrn_orient_matrix_UB_23 0.11102
_diffrn_orient_matrix_UB_31 -0.49405E-2
_diffrn_orient_matrix_UB_32 0.501555E-1
_diffrn_orient_matrix_UB_33 0.570512E-1
_diffrn_radiation_monochromator graphite
_diffrn_radiation_probe x-ray
_diffrn_radiation_type MoK\a
_diffrn_radiation_wavelength 0.71073
_diffrn_reflns_av_R_equivalents 0.0325
_diffrn_reflns_av_unetI/netI 0.028
_diffrn_reflns_limit_h_max 19
_diffrn_reflns_limit_h_min -24
_diffrn_reflns_limit_k_max 18
_diffrn_reflns_limit_k_min -24
_diffrn_reflns_limit_l_max 9
_diffrn_reflns_limit_l_min -4
_diffrn_reflns_number 10916
_diffrn_reflns_theta_full 28.52
_diffrn_reflns_theta_max 28.52
_diffrn_reflns_theta_min 3.1
_diffrn_source 'Enraf Nonius FR590'
_exptl_absorpt_coefficient_mu 3.189
_exptl_absorpt_correction_T_max 0.7457
_exptl_absorpt_correction_T_min 0.6362
_exptl_absorpt_correction_type multi-scan
_exptl_absorpt_process_details
;
[c.f. r.h. blessing, acta cryst. (1995), a51, 33-38]
;
_exptl_crystal_colour colourless
_exptl_crystal_density_diffrn 1.926
_exptl_crystal_density_method 'not measured'
_exptl_crystal_description needle
_exptl_crystal_F_000 1280
_exptl_crystal_size_max 0.08
_exptl_crystal_size_mid 0.05
_exptl_crystal_size_min 0.05
_refine_diff_density_max 1.274
_refine_diff_density_min -0.575
_refine_diff_density_rms 0.133
_refine_ls_extinction_method none
_refine_ls_goodness_of_fit_ref 1.23
_refine_ls_hydrogen_treatment constr
_refine_ls_matrix_type full
_refine_ls_number_parameters 115
_refine_ls_number_reflns 1568
_refine_ls_number_restraints 36
_refine_ls_restrained_S_all 1.262
_refine_ls_R_factor_all 0.0491
_refine_ls_R_factor_gt 0.0428
_refine_ls_shift/su_max 0
_refine_ls_shift/su_mean 0
_refine_ls_structure_factor_coef Fsqd
_refine_ls_weighting_details 'calc w=1/[\s^2^(Fo^2^)+(0.0233P)^2^+15.1484P] where P=(Fo^2^+2Fc^2^)/3'
_refine_ls_weighting_scheme calc
_refine_ls_wR_factor_gt 0.0981
_refine_ls_wR_factor_ref 0.1007
_reflns_number_gt 1402
_reflns_number_total 1568
_reflns_threshold_expression >2\s(I)
_cod_data_source_file c2sc00997h.txt
_cod_data_source_block CCl4_NIS-HMTA
_cod_original_sg_symbol_H-M 'P 42/n m c'
_cod_database_code 1515016

loop_
_symmetry_equiv_pos_as_xyz
'x, y, z'
'-x+1/2, -y+1/2, z'
'x+1/2, -y, -z'
'-x, y+1/2, -z'
'-y, -x, -z+1/2'
'y+1/2, x+1/2, -z+1/2'
'y, -x+1/2, z+1/2'
'-y+1/2, x, z+1/2'
'-x, -y, -z'
'x-1/2, y-1/2, -z'
'-x-1/2, y, z'
'x, -y-1/2, z'
'y, x, z-1/2'
'-y-1/2, -x-1/2, z-1/2'
'-y, x-1/2, -z-1/2'
'y-1/2, -x, -z-1/2'

loop_
_atom_site_label
_atom_site_type_symbol
_atom_site_fract_x
_atom_site_fract_y
_atom_site_fract_z
_atom_site_U_iso_or_equiv
_atom_site_adp_type
_atom_site_occupancy
_atom_site_symmetry_multiplicity
_atom_site_calc_flag
_atom_site_refinement_flags
_atom_site_disorder_assembly
_atom_site_disorder_group
I1 I 0.75 0.07180(2) 0.41555(6) 0.02174(15) Uani 1 2 d S . .
N2 N 0.75 -0.0204(3) 0.2353(8) 0.0228(12) Uani 1 2 d S . .
C3 C 0.75 -0.0924(4) 0.2955(11) 0.0269(15) Uani 1 2 d S . .
O4 O 0.75 -0.1107(3) 0.4639(9) 0.059(2) Uani 1 2 d S . .
C5 C 0.75 -0.1431(4) 0.1283(11) 0.0317(17) Uani 1 2 d S . .
H5A H 0.7128 -0.181 0.1422 0.038 Uiso 0.25 1 d PR . .
H5B H 0.7977 -0.1663 0.1126 0.038 Uiso 0.25 1 d PR . .
H5C H 0.7023 -0.1666 0.1112 0.038 Uiso 0.25 1 d PR . .
H5D H 0.7873 -0.1813 0.1407 0.038 Uiso 0.25 1 d PR . .
C6 C 0.7690(7) -0.0914(5) -0.0388(14) 0.037(4) Uani 0.5 1 d P . .
H6A H 0.8202 -0.0942 -0.0707 0.044 Uiso 0.5 1 d PR . .
H6B H 0.7383 -0.1019 -0.1445 0.044 Uiso 0.5 1 d PR . .
C7 C 0.75 -0.0151(5) 0.0417(11) 0.051(3) Uani 1 2 d S . .
O8 O 0.7683(5) 0.0426(4) -0.0420(10) 0.040(3) Uani 0.5 1 d PU . .
N9 N 0.75 0.1830(3) 0.6296(8) 0.0183(11) Uani 1 2 d S . .
C10 C 0.8163(2) 0.1837(2) 0.75 0.0213(12) Uani 1 2 d S . .
H10A H 0.8171 0.1392 0.8312 0.026 Uiso 0.5 1 calc PR . .
H10B H 0.8608 0.1829 0.6688 0.026 Uiso 0.5 1 calc PR . .
C11 C 0.75 0.25 0.5099(13) 0.0203(17) Uani 1 4 d S . .
H11A H 0.7941 0.25 0.4272 0.024 Uiso 0.5 2 calc SPR . .
H11B H 0.7059 0.25 0.4272 0.024 Uiso 0.5 2 calc SPR . .
C12 C 0.9731(8) -0.0252(7) -0.140(2) 0.050(4) Uani 0.25 1 d PDU A -1
Cl13 Cl 1.0568(11) -0.0499(12) -0.244(5) 0.067(3) Uani 0.25 1 d PDU A -1
Cl14 Cl 0.9001(5) -0.0432(5) -0.2951(14) 0.067(2) Uani 0.25 1 d PDU A -1
Cl15 Cl 0.9748(6) 0.0692(4) -0.0896(18) 0.097(3) Uani 0.25 1 d PDU A -1
Cl16 Cl 0.9606(5) -0.0756(5) 0.0702(12) 0.063(2) Uani 0.25 1 d PDU A -1

loop_
_atom_site_aniso_label
_atom_site_aniso_U_11
_atom_site_aniso_U_22
_atom_site_aniso_U_33
_atom_site_aniso_U_23
_atom_site_aniso_U_13
_atom_site_aniso_U_12
I1 0.0260(2) 0.0169(2) 0.0223(2) -0.00254(17) 0 0
N2 0.035(3) 0.016(2) 0.018(3) -0.001(2) 0 0
C3 0.038(4) 0.016(3) 0.027(4) 0.004(3) 0 0
O4 0.125(7) 0.024(3) 0.028(3) 0.005(3) 0 0
C5 0.040(4) 0.018(3) 0.038(4) -0.007(3) 0 0
C6 0.059(11) 0.026(5) 0.025(5) -0.005(4) -0.005(5) 0.000(5)
C7 0.114(9) 0.022(4) 0.018(4) -0.001(3) 0 0
O8 0.067(9) 0.027(3) 0.026(3) 0.008(3) -0.001(4) 0.002(4)
N9 0.023(3) 0.013(2) 0.019(3) 0.001(2) 0 0
C10 0.0193(17) 0.0193(17) 0.025(3) 0.000(2) 0.000(2) 0.006(2)
C11 0.027(5) 0.018(4) 0.016(4) 0 0 0
C12 0.044(11) 0.029(8) 0.077(13) -0.019(9) -0.015(8) 0.023(9)
Cl13 0.030(5) 0.037(7) 0.135(7) 0.033(8) 0.019(6) 0.011(3)
Cl14 0.052(4) 0.074(5) 0.076(6) -0.013(5) -0.020(4) 0.004(4)
Cl15 0.102(6) 0.036(3) 0.153(8) -0.030(4) -0.052(6) 0.031(4)
Cl16 0.072(5) 0.060(4) 0.057(4) -0.022(3) 0.006(4) 0.020(4)

loop_
_atom_type_symbol
_atom_type_description
_atom_type_scat_dispersion_real
_atom_type_scat_dispersion_imag
_atom_type_scat_source
C C 0.0033 0.0016 'International Tables Vol C Tables 4.2.6.8 and 6.1.1.4'
H H 0 0 'International Tables Vol C Tables 4.2.6.8 and 6.1.1.4'
N N 0.0061 0.0033 'International Tables Vol C Tables 4.2.6.8 and 6.1.1.4'
O O 0.0106 0.006 'International Tables Vol C Tables 4.2.6.8 and 6.1.1.4'
I I -0.4742 1.8119 'International Tables Vol C Tables 4.2.6.8 and 6.1.1.4'
Cl Cl 0.1484 0.1585 'International Tables Vol C Tables 4.2.6.8 and 6.1.1.4'

loop_
_geom_angle_atom_site_label_1
_geom_angle_atom_site_label_2
_geom_angle_atom_site_label_3
_geom_angle
_geom_angle_site_symmetry_1
_geom_angle_site_symmetry_3
N2 I1 N9 179.6(2) . .
C7 N2 C3 112.0(6) . .
C7 N2 I1 123.1(5) . .
C3 N2 I1 124.9(5) . .
O4 C3 N2 123.6(7) . .
O4 C3 C5 126.2(7) . .
N2 C3 C5 110.1(6) . .
C3 C5 C6 102.9(6) . 11_755
C3 C5 H5A 111 . .
C6 C5 H5A 110.7 11_755 .
C3 C5 H5B 111 . .
C6 C5 H5B 112.2 11_755 .
H5A C5 H5B 109 . .
C3 C5 H5C 111.6 . .
C6 C5 H5C 88.5 11_755 .
H5A C5 H5C 23.2 . .
H5B C5 H5C 126.2 . .
C3 C5 H5D 111.6 . .
C6 C5 H5D 131.1 11_755 .
H5A C5 H5D 88.3 . .
H5B C5 H5D 22.9 . .
H5C C5 H5D 108.6 . .
C7 C6 H6A 110.5 . .
C7 C6 H6B 109.8 . .
H6A C6 H6B 112 . .
O8 C7 O8 30.9(9) . 11_755
O8 C7 N2 122.0(7) . .
O8 C7 N2 122.0(7) 11_755 .
O8 C7 C6 130.1(8) . 11_755
O8 C7 C6 121.7(7) 11_755 11_755
N2 C7 C6 107.7(7) . 11_755
O8 C7 C6 121.7(7) . .
O8 C7 C6 130.1(8) 11_755 .
N2 C7 C6 107.7(7) . .
C6 C7 C6 25.9(9) 11_755 .
O8 O8 C7 74.6(4) 11_755 .
C10 N9 C10 109.8(4) . 11_755
C10 N9 C11 108.7(3) . .
C10 N9 C11 108.7(3) 11_755 .
C10 N9 I1 110.5(3) . .
C10 N9 I1 110.5(3) 11_755 .
C11 N9 I1 108.6(4) . .
N9 C10 N9 110.1(6) 5_666 .
N9 C10 H10A 109.6 5_666 .
N9 C10 H10A 109.6 . .
N9 C10 H10B 109.6 5_666 .
N9 C10 H10B 109.6 . .
H10A C10 H10B 108.1 . .
N9 C11 N9 110.6(7) 2_655 .
N9 C11 H11A 109.5 2_655 .
N9 C11 H11A 109.5 . .
N9 C11 H11B 109.5 2_655 .
N9 C11 H11B 109.5 . .
H11A C11 H11B 108.1 . .
Cl13 C12 Cl14 110.7(12) . .
Cl13 C12 Cl15 108.7(11) . .
Cl14 C12 Cl15 108.9(8) . .
Cl13 C12 Cl16 109.3(13) . .
Cl14 C12 Cl16 109.3(9) . .
Cl15 C12 Cl16 109.9(9) . .

loop_
_geom_bond_atom_site_label_1
_geom_bond_atom_site_label_2
_geom_bond_distance
_geom_bond_site_symmetry_2
I1 N2 2.101(5) .
I1 N9 2.520(5) .
N2 C7 1.366(9) .
N2 C3 1.375(8) .
C3 O4 1.231(9) .
C3 C5 1.495(10) .
C5 C6 1.544(12) 11_755
C5 H5A 0.97 .
C5 H5B 0.97 .
C5 H5C 0.973 .
C5 H5D 0.9732 .
C6 C7 1.538(13) .
C6 H6A 0.9592 .
C6 H6B 0.9485 .
C7 O8 1.247(10) .
C7 O8 1.247(10) 11_755
C7 C6 1.538(13) 11_755
O8 O8 0.664(19) 11_755
N9 C10 1.474(5) .
N9 C10 1.474(5) 11_755
N9 C11 1.481(7) .
C10 N9 1.474(5) 5_666
C10 H10A 0.99 .
C10 H10B 0.99 .
C11 N9 1.481(7) 2_655
C11 H11A 0.99 .
C11 H11B 0.99 .
C12 Cl13 1.746(14) .
C12 Cl14 1.748(13) .
C12 Cl15 1.752(13) .
C12 Cl16 1.755(13) .

loop_
_geom_torsion_atom_site_label_1
_geom_torsion_atom_site_label_2
_geom_torsion_atom_site_label_3
_geom_torsion_atom_site_label_4
_geom_torsion
_geom_torsion_site_symmetry_1
_geom_torsion_site_symmetry_4
N9 I1 N2 C7 0.00(2) . .
N9 I1 N2 C3 180.00(2) . .
C7 N2 C3 O4 180 . .
I1 N2 C3 O4 0 . .
C7 N2 C3 C5 0 . .
I1 N2 C3 C5 180 . .
O4 C3 C5 C6 166.8(5) . 11_755
N2 C3 C5 C6 -13.2(5) . 11_755
C3 N2 C7 O8 -161.7(5) . .
I1 N2 C7 O8 18.3(5) . .
C3 N2 C7 O8 161.7(5) . 11_755
I1 N2 C7 O8 -18.3(5) . 11_755
C3 N2 C7 C6 13.6(5) . 11_755
I1 N2 C7 C6 -166.4(5) . 11_755
C3 N2 C7 C6 -13.6(5) . .
I1 N2 C7 C6 166.4(5) . .
N2 C7 O8 O8 -100.0(4) . 11_755
C6 C7 O8 O8 85.9(7) 11_755 11_755
C6 C7 O8 O8 116.3(7) . 11_755
N2 I1 N9 C10 -119.1(3) . .
N2 I1 N9 C10 119.1(3) . 11_755
N2 I1 N9 C11 0.00(6) . .
C10 N9 C10 N9 -59.6(3) 11_755 5_666
C11 N9 C10 N9 59.2(4) . 5_666
I1 N9 C10 N9 178.3(3) . 5_666
C10 N9 C11 N9 -59.7(3) . 2_655
C10 N9 C11 N9 59.7(3) 11_755 2_655
I1 N9 C11 N9 180.0000(10) . 2_655
